data_7217508
loop_
_publ_author_name
'Yuan, Wei-Guan'
'Xiong, Fang'
'Zhang, Hong-Ling'
'Tang, Wei'
'Zhang, Shu-Fang'
'He, Zhan'
'Jing, Lin-Hai'
'Qin, Da-Bin'

_publ_section_title
;
 Syntheses, structures and luminescent properties of six divalent metal
 terephthalate coordination polymers based on three new flexible
 bis(imidazole) ligands
;
_journal_issue 33
_journal_name_full CrystEngComm
_journal_page_first 7701
_journal_paper_doi 10.1039/C4CE00635F
_journal_volume 16
_journal_year 2014
_chemical_formula_sum 'C28 H30 Co N4 O9'
_chemical_formula_weight 625.44
_chemical_name_systematic
;
?
;
_space_group_IT_number 145
_symmetry_cell_setting trigonal
_symmetry_space_group_name_Hall 'P 32'
_symmetry_space_group_name_H-M 'P 32'
_atom_sites_solution_hydrogens geom
_atom_sites_solution_primary direct
_atom_sites_solution_secondary difmap
_audit_creation_method SHELXL-97
_cell_angle_alpha 90.00
_cell_angle_beta 90.00
_cell_angle_gamma 120.00
_cell_formula_units_Z 3
_cell_length_a 11.473(3)
_cell_length_b 11.473(3)
_cell_length_c 19.268(5)
_cell_measurement_reflns_used 1741
_cell_measurement_temperature 296(2)
_cell_measurement_theta_max 17.96
_cell_measurement_theta_min 2.31
_cell_volume 2196.4(10)
_computing_cell_refinement 'Bruker SAINT'
_computing_data_collection 'Bruker APEX2'
_computing_data_reduction 'Bruker SAINT'
_computing_molecular_graphics 'Bruker SHELXTL'
_computing_publication_material 'Bruker SHELXTL'
_computing_structure_refinement 'SHELXL-97 (Sheldrick, 2008)'
_computing_structure_solution 'SHELXS-97 (Sheldrick, 2008)'
_diffrn_ambient_temperature 296(2)
_diffrn_measured_fraction_theta_full 0.999
_diffrn_measured_fraction_theta_max 0.999
_diffrn_measurement_device_type 'Bruker APEX-II CCD'
_diffrn_measurement_method '\f and \w scans'
_diffrn_radiation_monochromator graphite
_diffrn_radiation_source 'fine-focus sealed tube'
_diffrn_radiation_type MoK\a
_diffrn_radiation_wavelength 0.71073
_diffrn_reflns_av_R_equivalents 0.0560
_diffrn_reflns_av_sigmaI/netI 0.0779
_diffrn_reflns_limit_h_max 14
_diffrn_reflns_limit_h_min -13
_diffrn_reflns_limit_k_max 13
_diffrn_reflns_limit_k_min -14
_diffrn_reflns_limit_l_max 17
_diffrn_reflns_limit_l_min -23
_diffrn_reflns_number 12286
_diffrn_reflns_theta_full 25.99
_diffrn_reflns_theta_max 25.99
_diffrn_reflns_theta_min 2.05
_exptl_absorpt_coefficient_mu 0.644
_exptl_absorpt_correction_T_max 0.8983
_exptl_absorpt_correction_T_min 0.8659
_exptl_absorpt_correction_type multi-scan
_exptl_absorpt_process_details SADABS
_exptl_crystal_colour red
_exptl_crystal_density_diffrn 1.405
_exptl_crystal_density_method 'not measured'
_exptl_crystal_description block
_exptl_crystal_F_000 957
_exptl_crystal_size_max 0.23
_exptl_crystal_size_mid 0.20
_exptl_crystal_size_min 0.17
_refine_diff_density_max 0.862
_refine_diff_density_min -0.500
_refine_diff_density_rms 0.096
_refine_ls_abs_structure_details 'Flack H D (1983), Acta Cryst. A39, 876-881'
_refine_ls_abs_structure_Flack 0.13(4)
_refine_ls_extinction_method none
_refine_ls_goodness_of_fit_ref 1.100
_refine_ls_hydrogen_treatment constr
_refine_ls_matrix_type full
_refine_ls_number_parameters 380
_refine_ls_number_reflns 4923
_refine_ls_number_restraints 1
_refine_ls_restrained_S_all 1.100
_refine_ls_R_factor_all 0.1033
_refine_ls_R_factor_gt 0.0778
_refine_ls_shift/su_max 0.000
_refine_ls_shift/su_mean 0.000
_refine_ls_structure_factor_coef Fsqd
_refine_ls_weighting_details 'calc w=1/[\s^2^(Fo^2^)+(0.1069P)^2^+2.9500P] where P=(Fo^2^+2Fc^2^)/3'
_refine_ls_weighting_scheme calc
_refine_ls_wR_factor_gt 0.2014
_refine_ls_wR_factor_ref 0.2195
_reflns_number_gt 3654
_reflns_number_total 4923
_reflns_threshold_expression >2sigma(I)
_cod_duplicate_entry 7216386
_cod_data_source_file c4ce00635f2.cif
_cod_data_source_block a5
_cod_depositor_comments
;
The following automatic conversions were performed:

'_symmetry_cell_setting' value 'Trigonal' changed to 'trigonal'
according to
/usr/data/users/saulius/crontab/automatic-downloads/current/RSC/lib/dictionaries/cif_core.dic
dictionary named 'cif_core.dic' version 2.4.2 from
2011-04-26.

'_exptl_absorpt_correction_type' value 'Multi-scan'
changed to 'multi-scan' according to
/usr/data/users/saulius/crontab/automatic-downloads/current/RSC/lib/dictionaries/cif_core.dic
dictionary named 'cif_core.dic' version 2.4.2 from
2011-04-26.

'_refine_ls_hydrogen_treatment' value 'CONSTR' changed
to 'constr' according to
/usr/data/users/saulius/crontab/automatic-downloads/current/RSC/lib/dictionaries/cif_core.dic
dictionary named 'cif_core.dic' version 2.4.2 from 2011-04-26.

Automatic conversion script
Id: cif_fix_values 2281 2013-09-26 08:29:07Z andrius 
;
_cod_original_cell_volume 2196.4(8)
_cod_original_sg_symbol_H-M 'P3(2) '
_cod_database_code 7217508

loop_
_symmetry_equiv_pos_as_xyz
'x, y, z'
'-y, x-y, z+2/3'
'-x+y, -x, z+1/3'

loop_
_atom_site_label
_atom_site_type_symbol
_atom_site_fract_x
_atom_site_fract_y
_atom_site_fract_z
_atom_site_U_iso_or_equiv
_atom_site_adp_type
_atom_site_occupancy
_atom_site_symmetry_multiplicity
_atom_site_calc_flag
_atom_site_refinement_flags
Co1 Co 0.83059(10) 0.99832(12) 0.50052(7) 0.0407(3) Uani 1 1 d .
C1 C 1.0723(9) 0.9746(11) 0.4544(6) 0.054(3) Uani 1 1 d .
C2 C 1.2043(8) 0.9741(8) 0.4742(5) 0.046(2) Uani 1 1 d .
C3 C 1.2531(11) 1.0291(10) 0.5392(6) 0.059(3) Uani 1 1 d .
H3 H 1.2040 1.0508 0.5696 0.071 Uiso 1 1 calc R
C4 C 1.3882(14) 1.0510(11) 0.5570(6) 0.078(4) Uani 1 1 d .
H4 H 1.4341 1.0967 0.5968 0.093 Uiso 1 1 calc R
C5 C 1.4426(8) 0.9970(10) 0.5088(7) 0.054(3) Uani 1 1 d .
C6 C 1.5776(11) 1.0117(11) 0.5362(7) 0.066(3) Uani 1 1 d .
C7 C 1.3811(10) 0.9421(10) 0.4518(6) 0.059(3) Uani 1 1 d .
H7A H 1.4185 0.9047 0.4228 0.070 Uiso 1 1 calc R
C8 C 1.2698(12) 0.9361(11) 0.4328(7) 0.068(3) Uani 1 1 d .
H8A H 1.2356 0.9041 0.3887 0.081 Uiso 1 1 calc R
C9 C -0.6090(10) 0.0979(9) 0.8345(5) 0.055(2) Uani 1 1 d .
H9A H -0.5629 0.1626 0.8684 0.066 Uiso 1 1 calc R
C10 C -0.7638(12) -0.0393(10) 0.7647(7) 0.076(4) Uani 1 1 d .
H10A H -0.8443 -0.0851 0.7404 0.091 Uiso 1 1 calc R
C11 C -0.6601(13) -0.0645(11) 0.7618(7) 0.072(3) Uani 1 1 d .
H11A H -0.6568 -0.1309 0.7356 0.087 Uiso 1 1 calc R
C12 C -0.4273(11) 0.0418(12) 0.8161(7) 0.072(3) Uani 1 1 d .
H12A H -0.4359 -0.0467 0.8169 0.087 Uiso 1 1 calc R
H12B H -0.3951 0.0823 0.8613 0.087 Uiso 1 1 calc R
C13 C -0.3257(10) 0.1248(11) 0.7634(6) 0.056(3) Uani 1 1 d .
H13A H -0.2393 0.1335 0.7746 0.067 Uiso 1 1 calc R
H13B H -0.3531 0.0843 0.7178 0.067 Uiso 1 1 calc R
C14 C -0.2119(9) 0.3588(10) 0.7305(6) 0.055(2) Uani 1 1 d .
C15 C -0.2091(10) 0.4818(9) 0.7329(6) 0.049(2) Uani 1 1 d .
H15A H -0.2775 0.4868 0.7561 0.058 Uiso 1 1 calc R
C16 C -0.1108(9) 0.5931(11) 0.7026(5) 0.053(2) Uani 1 1 d .
H16A H -0.1133 0.6729 0.7033 0.063 Uiso 1 1 calc R
C17 C -0.0013(11) 0.5877(10) 0.6689(6) 0.0475(19) Uani 1 1 d .
C18 C -0.0034(9) 0.4639(8) 0.6688(5) 0.0444(19) Uani 1 1 d .
C19 C -0.1064(9) 0.3517(9) 0.7006(5) 0.050(2) Uani 1 1 d .
H19A H -0.1046 0.2716 0.7019 0.060 Uiso 1 1 calc R
C20 C 0.1094(9) 0.4589(10) 0.6384(5) 0.052(2) Uani 1 1 d .
H20A H 0.1147 0.3808 0.6414 0.063 Uiso 1 1 calc R
C21 C 0.2061(9) 0.5678(10) 0.6059(5) 0.052(2) Uani 1 1 d .
C22 C 0.2115(12) 0.6914(11) 0.6089(6) 0.060(3) Uani 1 1 d .
H22A H 0.2863 0.7675 0.5913 0.072 Uiso 1 1 calc R
C23 C 0.1080(10) 0.7031(10) 0.6377(6) 0.059(3) Uani 1 1 d .
H23A H 0.1094 0.7848 0.6367 0.070 Uiso 1 1 calc R
C24 C 0.3234(11) 0.4530(13) 0.5783(7) 0.067(3) Uani 1 1 d .
H24A H 0.2374 0.3723 0.5704 0.080 Uiso 1 1 calc R
H24B H 0.3546 0.4483 0.6245 0.080 Uiso 1 1 calc R
C25 C 0.4254(12) 0.4651(12) 0.5240(7) 0.075(3) Uani 1 1 d .
H25A H 0.4359 0.3864 0.5266 0.090 Uiso 1 1 calc R
H25B H 0.3915 0.4672 0.4782 0.090 Uiso 1 1 calc R
C26 C 0.6584(10) 0.5958(11) 0.5763(7) 0.065(3) Uani 1 1 d .
H26A H 0.6583 0.5290 0.6037 0.078 Uiso 1 1 calc R
C27 C 0.5995(9) 0.7059(9) 0.5066(5) 0.049(2) Uani 1 1 d .
H27A H 0.5475 0.7270 0.4779 0.059 Uiso 1 1 calc R
C28 C 0.7577(11) 0.7246(13) 0.5687(7) 0.075(3) Uani 1 1 d .
H28A H 0.8399 0.7614 0.5916 0.090 Uiso 1 1 calc R
N1 N 0.7250(7) 0.7934(8) 0.5246(4) 0.0487(19) Uani 1 1 d .
N2 N 0.5568(8) 0.5861(9) 0.5337(5) 0.060(2) Uani 1 1 d .
N3 N -0.5619(8) 0.0258(8) 0.8046(5) 0.056(2) Uani 1 1 d .
N4 N -0.7281(7) 0.0676(7) 0.8107(4) 0.0496(19) Uani 1 1 d .
O1 O 0.3102(7) 0.5696(7) 0.5718(4) 0.068(2) Uani 1 1 d .
O1W O 0.8430(6) 1.0461(7) 0.6095(4) 0.0556(16) Uani 1 1 d .
O2 O -0.3169(7) 0.2562(7) 0.7649(4) 0.065(2) Uani 1 1 d .
O2W O 0.8015(6) 0.9494(7) 0.3915(4) 0.0559(17) Uani 1 1 d .
O3 O 1.0119(6) 0.9980(7) 0.5016(4) 0.0554(17) Uani 1 1 d .
O3W O 0.7005(9) 0.1319(11) 0.3566(5) 0.100(3) Uani 1 1 d .
O4 O 1.0380(9) 0.9575(12) 0.3915(5) 0.109(4) Uani 1 1 d .
O5 O 1.6036(10) 1.0272(15) 0.5983(5) 0.136(5) Uani 1 1 d .
O6 O 1.6482(6) 1.0015(7) 0.4930(4) 0.0598(19) Uani 1 1 d .

loop_
_atom_site_aniso_label
_atom_site_aniso_U_11
_atom_site_aniso_U_22
_atom_site_aniso_U_33
_atom_site_aniso_U_23
_atom_site_aniso_U_13
_atom_site_aniso_U_12
Co1 0.0306(6) 0.0561(7) 0.0440(6) 0.0009(5) 0.0008(5) 0.0280(6)
C1 0.040(5) 0.082(7) 0.056(6) -0.012(5) -0.006(4) 0.042(5)
C2 0.034(4) 0.042(5) 0.043(5) -0.001(4) -0.004(4) 0.004(4)
C3 0.074(7) 0.068(6) 0.062(7) 0.013(5) 0.035(6) 0.055(6)
C4 0.119(10) 0.065(7) 0.041(6) -0.009(5) -0.034(7) 0.040(7)
C5 0.031(4) 0.053(5) 0.092(8) 0.009(5) 0.012(5) 0.031(4)
C6 0.061(7) 0.067(7) 0.077(9) -0.003(6) -0.002(6) 0.038(6)
C7 0.046(5) 0.051(5) 0.065(7) -0.011(5) 0.010(5) 0.014(5)
C8 0.085(8) 0.061(7) 0.071(8) -0.001(6) -0.002(6) 0.047(6)
C9 0.063(6) 0.041(5) 0.047(6) 0.013(4) -0.001(5) 0.017(4)
C10 0.063(6) 0.047(6) 0.106(11) -0.023(6) 0.002(6) 0.019(5)
C11 0.088(8) 0.054(6) 0.077(8) -0.029(6) -0.004(7) 0.037(6)
C12 0.060(6) 0.077(7) 0.076(9) 0.030(6) 0.018(6) 0.031(6)
C13 0.053(6) 0.070(6) 0.057(7) 0.023(5) 0.013(5) 0.039(5)
C14 0.042(5) 0.054(5) 0.070(7) 0.009(5) 0.010(4) 0.025(4)
C15 0.044(5) 0.049(5) 0.059(7) -0.001(4) 0.005(5) 0.028(4)
C16 0.052(5) 0.061(6) 0.050(6) 0.007(5) 0.004(4) 0.032(5)
C17 0.053(4) 0.046(4) 0.043(5) -0.003(3) -0.012(4) 0.024(4)
C18 0.045(5) 0.050(5) 0.041(5) 0.000(4) -0.003(4) 0.026(4)
C19 0.044(5) 0.048(5) 0.058(6) -0.001(4) -0.001(4) 0.023(4)
C20 0.049(5) 0.056(5) 0.052(6) 0.004(4) 0.000(4) 0.027(4)
C21 0.034(4) 0.064(6) 0.047(6) 0.000(5) 0.001(4) 0.016(4)
C22 0.066(7) 0.060(6) 0.042(6) -0.001(5) -0.003(5) 0.023(5)
C23 0.060(6) 0.054(6) 0.063(7) 0.008(5) 0.004(5) 0.030(5)
C24 0.057(7) 0.062(7) 0.073(9) -0.002(6) 0.007(6) 0.023(5)
C25 0.076(7) 0.071(7) 0.065(8) -0.019(6) -0.001(6) 0.027(6)
C26 0.050(6) 0.066(7) 0.078(8) 0.013(6) -0.011(5) 0.028(5)
C27 0.044(5) 0.057(6) 0.055(6) 0.004(5) -0.006(4) 0.031(5)
C28 0.053(6) 0.081(8) 0.089(10) -0.002(7) -0.012(6) 0.031(6)
N1 0.040(4) 0.061(5) 0.054(5) 0.005(4) -0.001(3) 0.032(4)
N2 0.051(5) 0.060(5) 0.068(6) -0.004(4) 0.008(4) 0.027(4)
N3 0.057(5) 0.056(5) 0.059(5) 0.001(4) 0.004(4) 0.031(4)
N4 0.043(4) 0.041(4) 0.044(5) -0.003(3) -0.001(3) 0.006(3)
O1 0.056(4) 0.047(4) 0.096(6) -0.004(4) 0.019(4) 0.022(3)
O1W 0.054(4) 0.071(4) 0.045(4) -0.004(3) -0.004(3) 0.034(3)
O2 0.045(4) 0.069(5) 0.077(5) 0.008(4) 0.015(3) 0.028(3)
O2W 0.045(3) 0.069(4) 0.058(5) -0.003(4) -0.006(3) 0.032(3)
O3 0.039(3) 0.085(5) 0.051(4) -0.008(3) 0.003(3) 0.037(3)
O3W 0.087(6) 0.133(8) 0.082(7) 0.007(6) 0.004(5) 0.056(6)
O4 0.084(6) 0.181(11) 0.078(7) -0.055(7) -0.017(5) 0.078(7)
O5 0.110(7) 0.309(17) 0.060(6) -0.052(8) -0.026(5) 0.158(10)
O6 0.041(3) 0.069(4) 0.085(6) 0.000(4) 0.008(3) 0.040(3)

loop_
_atom_type_symbol
_atom_type_description
_atom_type_scat_dispersion_real
_atom_type_scat_dispersion_imag
_atom_type_scat_source
C C 0.0033 0.0016 'International Tables Vol C Tables 4.2.6.8 and 6.1.1.4'
H H 0.0000 0.0000 'International Tables Vol C Tables 4.2.6.8 and 6.1.1.4'
N N 0.0061 0.0033 'International Tables Vol C Tables 4.2.6.8 and 6.1.1.4'
O O 0.0106 0.0060 'International Tables Vol C Tables 4.2.6.8 and 6.1.1.4'
Co Co 0.3494 0.9721 'International Tables Vol C Tables 4.2.6.8 and 6.1.1.4'

loop_
_geom_angle_atom_site_label_1
_geom_angle_atom_site_label_2
_geom_angle_atom_site_label_3
_geom_angle
_geom_angle_site_symmetry_1
_geom_angle_site_symmetry_3
O3 Co1 N1 90.8(3) . .
O3 Co1 N4 90.6(3) . 2_674
N1 Co1 N4 178.5(3) . 2_674
O3 Co1 O6 176.6(3) . 1_455
N1 Co1 O6 90.7(3) . 1_455
N4 Co1 O6 88.0(3) 2_674 1_455
O3 Co1 O2W 92.0(2) . .
N1 Co1 O2W 89.8(3) . .
N4 Co1 O2W 90.7(3) 2_674 .
O6 Co1 O2W 84.9(3) 1_455 .
O3 Co1 O1W 92.9(3) . .
N1 Co1 O1W 89.8(3) . .
N4 Co1 O1W 89.5(3) 2_674 .
O6 Co1 O1W 90.2(3) 1_455 .
O2W Co1 O1W 175.1(2) . .
O3 C1 O4 124.8(9) . .
O3 C1 C2 117.7(9) . .
O4 C1 C2 117.3(8) . .
C8 C2 C3 122.2(10) . .
C8 C2 C1 124.8(10) . .
C3 C2 C1 112.9(8) . .
C2 C3 C4 115.9(8) . .
C2 C3 H3 122.1 . .
C4 C3 H3 122.1 . .
C5 C4 C3 115.1(9) . .
C5 C4 H4 122.4 . .
C3 C4 H4 122.4 . .
C7 C5 C4 121.2(9) . .
C7 C5 C6 127.7(10) . .
C4 C5 C6 111.1(11) . .
O6 C6 O5 124.1(11) . .
O6 C6 C5 115.7(11) . .
O5 C6 C5 120.1(11) . .
C5 C7 C8 123.5(11) . .
C5 C7 H7A 118.3 . .
C8 C7 H7A 118.3 . .
C7 C8 C2 121.5(12) . .
C7 C8 H8A 119.3 . .
C2 C8 H8A 119.3 . .
N4 C9 N3 112.3(9) . .
N4 C9 H9A 123.9 . .
N3 C9 H9A 123.9 . .
C11 C10 N4 108.0(10) . .
C11 C10 H10A 126.0 . .
N4 C10 H10A 126.0 . .
C10 C11 N3 107.0(9) . .
C10 C11 H11A 126.5 . .
N3 C11 H11A 126.5 . .
N3 C12 C13 114.6(9) . .
N3 C12 H12A 108.6 . .
C13 C12 H12A 108.6 . .
N3 C12 H12B 108.6 . .
C13 C12 H12B 108.6 . .
H12A C12 H12B 107.6 . .
O2 C13 C12 106.1(9) . .
O2 C13 H13A 110.5 . .
C12 C13 H13A 110.5 . .
O2 C13 H13B 110.5 . .
C12 C13 H13B 110.5 . .
H13A C13 H13B 108.7 . .
O2 C14 C19 125.2(9) . .
O2 C14 C15 114.8(8) . .
C19 C14 C15 119.7(9) . .
C16 C15 C14 122.1(9) . .
C16 C15 H15A 119.0 . .
C14 C15 H15A 119.0 . .
C15 C16 C17 119.4(9) . .
C15 C16 H16A 120.3 . .
C17 C16 H16A 120.3 . .
C18 C17 C23 120.0(10) . .
C18 C17 C16 117.9(9) . .
C23 C17 C16 122.1(9) . .
C19 C18 C17 121.0(9) . .
C19 C18 C20 120.5(8) . .
C17 C18 C20 118.4(9) . .
C14 C19 C18 119.9(8) . .
C14 C19 H19A 120.1 . .
C18 C19 H19A 120.1 . .
C21 C20 C18 119.5(9) . .
C21 C20 H20A 120.3 . .
C18 C20 H20A 120.3 . .
C20 C21 O1 123.6(10) . .
C20 C21 C22 121.7(10) . .
O1 C21 C22 114.6(9) . .
C23 C22 C21 121.1(11) . .
C23 C22 H22A 119.5 . .
C21 C22 H22A 119.5 . .
C22 C23 C17 118.7(10) . .
C22 C23 H23A 120.6 . .
C17 C23 H23A 120.6 . .
O1 C24 C25 107.0(10) . .
O1 C24 H24A 110.3 . .
C25 C24 H24A 110.3 . .
O1 C24 H24B 110.3 . .
C25 C24 H24B 110.3 . .
H24A C24 H24B 108.6 . .
N2 C25 C24 112.3(9) . .
N2 C25 H25A 109.1 . .
C24 C25 H25A 109.1 . .
N2 C25 H25B 109.1 . .
C24 C25 H25B 109.1 . .
H25A C25 H25B 107.9 . .
C28 C26 N2 103.9(10) . .
C28 C26 H26A 128.1 . .
N2 C26 H26A 128.1 . .
N2 C27 N1 112.6(8) . .
N2 C27 H27A 123.7 . .
N1 C27 H27A 123.7 . .
N1 C28 C26 112.6(10) . .
N1 C28 H28A 123.7 . .
C26 C28 H28A 123.7 . .
C27 N1 C28 103.9(8) . .
C27 N1 Co1 126.4(6) . .
C28 N1 Co1 129.1(7) . .
C27 N2 C26 107.0(8) . .
C27 N2 C25 127.6(10) . .
C26 N2 C25 125.4(10) . .
C9 N3 C11 107.3(9) . .
C9 N3 C12 125.8(10) . .
C11 N3 C12 126.9(10) . .
C9 N4 C10 105.2(9) . .
C9 N4 Co1 126.0(7) . 3_465
C10 N4 Co1 128.7(7) . 3_465
C21 O1 C24 116.8(8) . .
C14 O2 C13 117.2(7) . .
C1 O3 Co1 130.8(7) . .
C6 O6 Co1 132.2(8) . 1_655

loop_
_geom_bond_atom_site_label_1
_geom_bond_atom_site_label_2
_geom_bond_distance
_geom_bond_site_symmetry_2
Co1 O3 2.083(6) .
Co1 N1 2.089(8) .
Co1 N4 2.095(8) 2_674
Co1 O6 2.116(6) 1_455
Co1 O2W 2.156(7) .
Co1 O1W 2.158(7) .
C1 O3 1.250(11) .
C1 O4 1.260(13) .
C1 C2 1.565(12) .
C2 C8 1.311(15) .
C2 C3 1.388(14) .
C3 C4 1.481(17) .
C3 H3 0.9300 .
C4 C5 1.422(17) .
C4 H4 0.9300 .
C5 C7 1.287(16) .
C5 C6 1.563(14) .
C6 O6 1.208(13) .
C6 O5 1.226(15) .
C7 C8 1.298(15) .
C7 H7A 0.9300 .
C8 H8A 0.9300 .
C9 N4 1.312(12) .
C9 N3 1.325(13) .
C9 H9A 0.9300 .
C10 C11 1.358(16) .
C10 N4 1.399(13) .
C10 H10A 0.9300 .
C11 N3 1.363(14) .
C11 H11A 0.9300 .
C12 N3 1.477(13) .
C12 C13 1.478(14) .
C12 H12A 0.9700 .
C12 H12B 0.9700 .
C13 O2 1.460(13) .
C13 H13A 0.9700 .
C13 H13B 0.9700 .
C14 O2 1.362(12) .
C14 C19 1.379(13) .
C14 C15 1.397(13) .
C15 C16 1.343(14) .
C15 H15A 0.9300 .
C16 C17 1.443(14) .
C16 H16A 0.9300 .
C17 C18 1.409(12) .
C17 C23 1.423(15) .
C18 C19 1.381(13) .
C18 C20 1.447(13) .
C19 H19A 0.9300 .
C20 C21 1.342(13) .
C20 H20A 0.9300 .
C21 O1 1.354(11) .
C21 C22 1.389(14) .
C22 C23 1.377(15) .
C22 H22A 0.9300 .
C23 H23A 0.9300 .
C24 O1 1.425(14) .
C24 C25 1.523(16) .
C24 H24A 0.9700 .
C24 H24B 0.9700 .
C25 N2 1.463(14) .
C25 H25A 0.9700 .
C25 H25B 0.9700 .
C26 C28 1.349(15) .
C26 N2 1.384(13) .
C26 H26A 0.9300 .
C27 N2 1.315(12) .
C27 N1 1.325(11) .
C27 H27A 0.9300 .
C28 N1 1.334(14) .
C28 H28A 0.9300 .
N4 Co1 2.095(8) 3_465
O6 Co1 2.116(6) 1_655

loop_
_geom_torsion_atom_site_label_1
_geom_torsion_atom_site_label_2
_geom_torsion_atom_site_label_3
_geom_torsion_atom_site_label_4
_geom_torsion
_geom_torsion_site_symmetry_1
_geom_torsion_site_symmetry_4
O3 C1 C2 C8 171.6(10) . .
O4 C1 C2 C8 -11.5(16) . .
O3 C1 C2 C3 -13.4(13) . .
O4 C1 C2 C3 163.5(11) . .
C8 C2 C3 C4 4.1(13) . .
C1 C2 C3 C4 -171.1(9) . .
C2 C3 C4 C5 -7.7(14) . .
C3 C4 C5 C7 4.7(16) . .
C3 C4 C5 C6 -173.9(9) . .
C7 C5 C6 O6 19.8(16) . .
C4 C5 C6 O6 -161.7(10) . .
C7 C5 C6 O5 -157.5(14) . .
C4 C5 C6 O5 20.9(16) . .
C4 C5 C7 C8 2.7(18) . .
C6 C5 C7 C8 -179.0(11) . .
C5 C7 C8 C2 -7.1(18) . .
C3 C2 C8 C7 3.3(16) . .
C1 C2 C8 C7 177.9(10) . .
N4 C10 C11 N3 -0.6(14) . .
N3 C12 C13 O2 58.6(13) . .
O2 C14 C15 C16 178.8(10) . .
C19 C14 C15 C16 4.6(17) . .
C14 C15 C16 C17 -2.6(17) . .
C15 C16 C17 C18 0.6(15) . .
C15 C16 C17 C23 -178.1(10) . .
C23 C17 C18 C19 178.0(10) . .
C16 C17 C18 C19 -0.7(14) . .
C23 C17 C18 C20 1.9(14) . .
C16 C17 C18 C20 -176.8(9) . .
O2 C14 C19 C18 -178.2(10) . .
C15 C14 C19 C18 -4.6(16) . .
C17 C18 C19 C14 2.7(15) . .
C20 C18 C19 C14 178.7(9) . .
C19 C18 C20 C21 178.0(9) . .
C17 C18 C20 C21 -5.9(14) . .
C18 C20 C21 O1 -175.2(9) . .
C18 C20 C21 C22 9.3(15) . .
C20 C21 C22 C23 -8.7(16) . .
O1 C21 C22 C23 175.4(10) . .
C21 C22 C23 C17 4.4(17) . .
C18 C17 C23 C22 -1.2(16) . .
C16 C17 C23 C22 177.4(10) . .
O1 C24 C25 N2 59.6(14) . .
N2 C26 C28 N1 -0.5(14) . .
N2 C27 N1 C28 -3.8(12) . .
N2 C27 N1 Co1 -175.2(7) . .
C26 C28 N1 C27 2.5(14) . .
C26 C28 N1 Co1 173.6(8) . .
O3 Co1 N1 C27 -150.6(8) . .
N4 Co1 N1 C27 53(15) 2_674 .
O6 Co1 N1 C27 26.3(8) 1_455 .
O2W Co1 N1 C27 -58.7(8) . .
O1W Co1 N1 C27 116.5(8) . .
O3 Co1 N1 C28 40.2(10) . .
N4 Co1 N1 C28 -116(14) 2_674 .
O6 Co1 N1 C28 -142.9(10) 1_455 .
O2W Co1 N1 C28 132.1(10) . .
O1W Co1 N1 C28 -52.8(10) . .
N1 C27 N2 C26 3.6(12) . .
N1 C27 N2 C25 -178.8(9) . .
C28 C26 N2 C27 -1.8(13) . .
C28 C26 N2 C25 -179.5(11) . .
C24 C25 N2 C27 -90.3(14) . .
C24 C25 N2 C26 86.8(14) . .
N4 C9 N3 C11 -4.4(12) . .
N4 C9 N3 C12 175.5(9) . .
C10 C11 N3 C9 2.9(14) . .
C10 C11 N3 C12 -177.0(10) . .
C13 C12 N3 C9 -97.0(14) . .
C13 C12 N3 C11 82.9(15) . .
N3 C9 N4 C10 4.0(11) . .
N3 C9 N4 Co1 -172.6(6) . 3_465
C11 C10 N4 C9 -2.0(13) . .
C11 C10 N4 Co1 174.4(8) . 3_465
C20 C21 O1 C24 -7.2(14) . .
C22 C21 O1 C24 168.5(10) . .
C25 C24 O1 C21 167.8(9) . .
C19 C14 O2 C13 -6.9(15) . .
C15 C14 O2 C13 179.3(9) . .
C12 C13 O2 C14 167.7(10) . .
O4 C1 O3 Co1 7.2(18) . .
C2 C1 O3 Co1 -176.2(6) . .
N1 Co1 O3 C1 88.7(9) . .
N4 Co1 O3 C1 -91.8(9) 2_674 .
O6 Co1 O3 C1 -27(5) 1_455 .
O2W Co1 O3 C1 -1.1(9) . .
O1W Co1 O3 C1 178.6(9) . .
O5 C6 O6 Co1 2.3(19) . 1_655
C5 C6 O6 Co1 -174.9(6) . 1_655
